data_2224162
loop_
_publ_author_name
'Espinosa-Jalapa, Noel'
'Hern\'andez-Ortega, Sim\'on'
'Le Lagadec, Ronan'
'Morales-Morales, David'

_publ_section_title
;
 Di-\m~2~-bromido-bis[bromido(\h^6^-1,2,4,5-tetramethylbenzene)ruthenium(II)]
;
_journal_coeditor_code CV2636
_journal_issue 12
_journal_name_full 'Acta Crystallographica Section E'
_journal_page_first m1684
_journal_paper_doi 10.1107/S1600536809049642
_journal_volume 65
_journal_year 2009
_chemical_formula_iupac '[Ru2 Br4 (C10 H14)2]'
_chemical_formula_moiety 'C20 H28 Br4 Ru2'
_chemical_formula_sum 'C20 H28 Br4 Ru2'
_chemical_formula_weight 790.20
_chemical_name_systematic
;
Di-\m~2~-bromido-bis[bromido(\h^6^-1,2,4,5-tetramethylbenzene)ruthenium(II)]
;
_space_group_IT_number 2
_symmetry_cell_setting triclinic
_symmetry_space_group_name_Hall '-P 1'
_symmetry_space_group_name_H-M 'P -1'
_atom_sites_solution_hydrogens geom
_atom_sites_solution_primary direct
_atom_sites_solution_secondary difmap
_audit_creation_method SHELXL-97
_cell_angle_alpha 88.335(2)
_cell_angle_beta 74.508(2)
_cell_angle_gamma 69.648(2)
_cell_formula_units_Z 1
_cell_length_a 7.8866(13)
_cell_length_b 8.2873(14)
_cell_length_c 9.8627(17)
_cell_measurement_reflns_used 3668
_cell_measurement_temperature 298(2)
_cell_measurement_theta_max 25.3811
_cell_measurement_theta_min 2.6280
_cell_volume 580.96(17)
_computing_cell_refinement 'SAINT (Bruker, 1999)'
_computing_data_collection 'SMART (Bruker, 1999)'
_computing_data_reduction 'SAINT (Bruker, 1999)'
_computing_molecular_graphics 'SHELXTL (Sheldrick, 2008)'
_computing_publication_material 'SHELXTL (Sheldrick, 2008)'
_computing_structure_refinement 'SHELXTL (Sheldrick, 2008)'
_computing_structure_solution 'SHELXTL (Sheldrick, 2008)'
_diffrn_ambient_temperature 298(2)
_diffrn_detector_area_resol_mean 0.83
_diffrn_measured_fraction_theta_full 0.994
_diffrn_measured_fraction_theta_max 0.994
_diffrn_measurement_device_type 'Bruker SMART CCD area-detector'
_diffrn_measurement_method 'omega scans'
_diffrn_radiation_monochromator graphite
_diffrn_radiation_source 'fine-focus sealed tube'
_diffrn_radiation_type MoK\a
_diffrn_radiation_wavelength 0.71073
_diffrn_reflns_av_R_equivalents 0.0634
_diffrn_reflns_av_sigmaI/netI 0.0550
_diffrn_reflns_limit_h_max 9
_diffrn_reflns_limit_h_min -9
_diffrn_reflns_limit_k_max 9
_diffrn_reflns_limit_k_min -9
_diffrn_reflns_limit_l_max 11
_diffrn_reflns_limit_l_min -11
_diffrn_reflns_number 4786
_diffrn_reflns_theta_full 25.38
_diffrn_reflns_theta_max 25.38
_diffrn_reflns_theta_min 2.15
_exptl_absorpt_coefficient_mu 8.181
_exptl_absorpt_correction_T_max 0.4781
_exptl_absorpt_correction_T_min 0.1385
_exptl_absorpt_correction_type 'Face indexed-numerical'
_exptl_absorpt_process_details '(SHELXTL; Sheldrick, 2008)'
_exptl_crystal_colour Red
_exptl_crystal_density_diffrn 2.259
_exptl_crystal_density_method 'not measured'
_exptl_crystal_description Prism
_exptl_crystal_F_000 376
_exptl_crystal_size_max 0.35
_exptl_crystal_size_mid 0.15
_exptl_crystal_size_min 0.12
_refine_diff_density_max 0.521
_refine_diff_density_min -0.653
_refine_ls_extinction_method none
_refine_ls_goodness_of_fit_ref 1.000
_refine_ls_hydrogen_treatment constr
_refine_ls_matrix_type full
_refine_ls_number_parameters 122
_refine_ls_number_reflns 2108
_refine_ls_number_restraints 0
_refine_ls_restrained_S_all 1.000
_refine_ls_R_factor_all 0.0272
_refine_ls_R_factor_gt 0.0243
_refine_ls_shift/su_max 0.001
_refine_ls_shift/su_mean 0.000
_refine_ls_structure_factor_coef Fsqd
_refine_ls_weighting_details 'calc w=1/[\s^2^(Fo^2^)+(0.0227P)^2^] where P=(Fo^2^+2Fc^2^)/3'
_refine_ls_weighting_scheme calc
_refine_ls_wR_factor_gt 0.0585
_refine_ls_wR_factor_ref 0.0595
_reflns_number_gt 1878
_reflns_number_total 2108
_reflns_threshold_expression I>2sigma(I)
_cod_data_source_file cv2636.cif
_cod_data_source_block I
_cod_depositor_comments
;
The following automatic conversions were performed:
'_symmetry_cell_setting' value 'Triclinic' changed to 'triclinic'
according to '/home/saulius/struct/CIF-dictionaries/cif_core.dic'
dictionary named 'cif_core.dic' version 2.4.1 from 2010-06-29.

Automatic conversion script
Id: cif_fix_enum 1527 2010-12-29 10:47:43Z saulius 

The following automatic conversions were performed:

'_symmetry_cell_setting' value 'Triclinic' changed to 'triclinic'
according to /home/saulius/struct/CIF-dictionaries/cif_core.dic
dictionary named 'cif_core.dic' version 2.4.1 from 2010-06-29.

Automatic conversion script
Id: cif_fix_values 1715 2011-07-08 13:25:40Z adriana 
;
_cod_database_code 2224162
_cod_database_fobs_code 2224162

loop_
_symmetry_equiv_pos_as_xyz
'x, y, z'
'-x, -y, -z'

loop_
_atom_site_type_symbol
_atom_site_label
_atom_site_fract_x
_atom_site_fract_y
_atom_site_fract_z
_atom_site_U_iso_or_equiv
_atom_site_adp_type
_atom_site_calc_flag
_atom_site_refinement_flags
_atom_site_occupancy
_atom_site_disorder_assembly
_atom_site_disorder_group
Ru Ru 0.63750(4) 0.49125(3) 0.30491(3) 0.02810(10) Uani d . 1 . .
Br Br1 0.64758(5) 0.29795(4) 0.51434(4) 0.04089(12) Uani d . 1 . .
Br Br2 0.41130(6) 0.36687(6) 0.24801(4) 0.05137(14) Uani d . 1 . .
C C1 0.8371(5) 0.3925(4) 0.0980(4) 0.0367(8) Uani d . 1 . .
C C2 0.9352(5) 0.3568(4) 0.2017(4) 0.0379(8) Uani d . 1 . .
C C3 0.9134(5) 0.4943(4) 0.2952(4) 0.0377(8) Uani d . 1 . .
H H3 0.9789 0.4699 0.3634 0.045 Uiso calc R 1 . .
C C4 0.7972(5) 0.6654(4) 0.2891(4) 0.0407(9) Uani d . 1 . .
C C5 0.6944(5) 0.7014(4) 0.1860(4) 0.0396(9) Uani d . 1 . .
C C6 0.7172(5) 0.5650(5) 0.0931(4) 0.0389(8) Uani d . 1 . .
H H6 0.6507 0.5888 0.0255 0.047 Uiso calc R 1 . .
C C7 0.8478(6) 0.2543(5) -0.0040(4) 0.0546(11) Uani d . 1 . .
H H7A 0.7734 0.3062 -0.0672 0.082 Uiso calc R 1 . .
H H7B 0.8006 0.1717 0.0475 0.082 Uiso calc R 1 . .
H H7C 0.9762 0.1974 -0.0572 0.082 Uiso calc R 1 . .
C C8 1.0565(6) 0.1754(5) 0.2196(5) 0.0557(11) Uani d . 1 . .
H H8A 1.1764 0.1450 0.1505 0.084 Uiso calc R 1 . .
H H8B 0.9959 0.0967 0.2073 0.084 Uiso calc R 1 . .
H H8C 1.0744 0.1692 0.3124 0.084 Uiso calc R 1 . .
C C9 0.7843(7) 0.8028(5) 0.3909(5) 0.0620(12) Uani d . 1 . .
H H9A 0.8514 0.7506 0.4584 0.093 Uiso calc R 1 . .
H H9B 0.6547 0.8639 0.4392 0.093 Uiso calc R 1 . .
H H9C 0.8385 0.8818 0.3405 0.093 Uiso calc R 1 . .
C C10 0.5588(7) 0.8778(5) 0.1774(5) 0.0629(13) Uani d . 1 . .
H H10A 0.4830 0.8707 0.1176 0.094 Uiso calc R 1 . .
H H10B 0.6271 0.9520 0.1389 0.094 Uiso calc R 1 . .
H H10C 0.4792 0.9236 0.2700 0.094 Uiso calc R 1 . .

loop_
_atom_site_aniso_label
_atom_site_aniso_U_11
_atom_site_aniso_U_22
_atom_site_aniso_U_33
_atom_site_aniso_U_12
_atom_site_aniso_U_13
_atom_site_aniso_U_23
Ru 0.02570(16) 0.02940(16) 0.02784(16) -0.01036(12) -0.00439(11) 0.00292(10)
Br1 0.0380(2) 0.0341(2) 0.0370(2) -0.00366(16) -0.00100(16) 0.00683(15)
Br2 0.0483(3) 0.0736(3) 0.0462(2) -0.0382(2) -0.0134(2) 0.00497(19)
C1 0.0333(19) 0.0419(19) 0.0313(18) -0.0173(16) 0.0031(15) -0.0009(15)
C2 0.0252(17) 0.0367(19) 0.045(2) -0.0104(15) 0.0003(15) 0.0011(15)
C3 0.0300(19) 0.045(2) 0.042(2) -0.0177(16) -0.0095(16) 0.0051(16)
C4 0.045(2) 0.0378(19) 0.040(2) -0.0241(17) -0.0011(17) 0.0014(15)
C5 0.039(2) 0.0362(18) 0.040(2) -0.0169(17) -0.0010(16) 0.0090(15)
C6 0.041(2) 0.049(2) 0.0294(17) -0.0213(18) -0.0081(16) 0.0099(15)
C7 0.056(3) 0.060(3) 0.047(2) -0.029(2) 0.001(2) -0.013(2)
C8 0.038(2) 0.046(2) 0.069(3) -0.0035(19) -0.007(2) 0.002(2)
C9 0.084(3) 0.057(2) 0.056(3) -0.045(3) -0.008(2) -0.006(2)
C10 0.066(3) 0.043(2) 0.065(3) -0.013(2) -0.006(2) 0.021(2)

loop_
_atom_type_symbol
_atom_type_description
_atom_type_scat_dispersion_real
_atom_type_scat_dispersion_imag
_atom_type_scat_source
C C 0.0033 0.0016 'International Tables Vol C Tables 4.2.6.8 and 6.1.1.4'
H H 0.0000 0.0000 'International Tables Vol C Tables 4.2.6.8 and 6.1.1.4'
Br Br -0.2901 2.4595 'International Tables Vol C Tables 4.2.6.8 and 6.1.1.4'
Ru Ru -1.2594 0.8363 'International Tables Vol C Tables 4.2.6.8 and 6.1.1.4'

loop_
_geom_angle_atom_site_label_1
_geom_angle_atom_site_label_2
_geom_angle_atom_site_label_3
_geom_angle_site_symmetry_1
_geom_angle_site_symmetry_3
_geom_angle
_geom_angle_publ_flag
C6 Ru C3 . . 79.89(15) ?
C6 Ru C5 . . 37.93(13) ?
C3 Ru C5 . . 68.14(14) ?
C6 Ru C2 . . 68.16(14) ?
C3 Ru C2 . . 38.18(13) ?
C5 Ru C2 . . 81.73(14) ?
C6 Ru C1 . . 38.21(14) ?
C3 Ru C1 . . 68.06(13) ?
C5 Ru C1 . . 69.31(13) ?
C2 Ru C1 . . 37.53(14) ?
C6 Ru C4 . . 68.13(14) ?
C3 Ru C4 . . 37.60(13) ?
C5 Ru C4 . . 38.01(14) ?
C2 Ru C4 . . 69.00(13) ?
C1 Ru C4 . . 81.45(13) ?
C6 Ru Br2 . . 92.41(11) ?
C3 Ru Br2 . . 154.25(9) ?
C5 Ru Br2 . . 119.06(11) ?
C2 Ru Br2 . . 116.19(10) ?
C1 Ru Br2 . . 90.67(10) ?
C4 Ru Br2 . . 157.03(10) ?
C6 Ru Br1 . 2_666 119.11(10) ?
C3 Ru Br1 . 2_666 118.25(9) ?
C5 Ru Br1 . 2_666 92.02(9) ?
C2 Ru Br1 . 2_666 156.13(10) ?
C1 Ru Br1 . 2_666 157.12(10) ?
C4 Ru Br1 . 2_666 91.93(9) ?
Br2 Ru Br1 . 2_666 87.02(2) ?
C6 Ru Br1 . . 158.03(10) ?
C3 Ru Br1 . . 90.73(10) ?
C5 Ru Br1 . . 152.74(10) ?
C2 Ru Br1 . . 92.20(10) ?
C1 Ru Br1 . . 119.82(10) ?
C4 Ru Br1 . . 115.15(10) ?
Br2 Ru Br1 . . 87.508(18) ?
Br1 Ru Br1 2_666 . 82.838(17) ?
Ru Br1 Ru 2_666 . 97.162(17) ?
C2 C1 C6 . . 118.3(3) ?
C2 C1 C7 . . 122.8(3) ?
C6 C1 C7 . . 118.8(3) ?
C2 C1 Ru . . 70.89(19) ?
C6 C1 Ru . . 69.36(18) ?
C7 C1 Ru . . 129.3(3) ?
C1 C2 C3 . . 119.0(3) ?
C1 C2 C8 . . 121.6(3) ?
C3 C2 C8 . . 119.3(3) ?
C1 C2 Ru . . 71.58(19) ?
C3 C2 Ru . . 70.13(19) ?
C8 C2 Ru . . 128.1(3) ?
C4 C3 C2 . . 122.8(3) ?
C4 C3 Ru . . 72.7(2) ?
C2 C3 Ru . . 71.7(2) ?
C4 C3 H3 . . 118.6 ?
C2 C3 H3 . . 118.6 ?
Ru C3 H3 . . 129.7 ?
C3 C4 C5 . . 118.3(3) ?
C3 C4 C9 . . 119.3(4) ?
C5 C4 C9 . . 122.4(3) ?
C3 C4 Ru . . 69.7(2) ?
C5 C4 Ru . . 70.2(2) ?
C9 C4 Ru . . 131.5(3) ?
C6 C5 C4 . . 118.6(3) ?
C6 C5 C10 . . 119.3(4) ?
C4 C5 C10 . . 122.0(4) ?
C6 C5 Ru . . 69.9(2) ?
C4 C5 Ru . . 71.7(2) ?
C10 C5 Ru . . 128.2(3) ?
C5 C6 C1 . . 122.9(3) ?
C5 C6 Ru . . 72.2(2) ?
C1 C6 Ru . . 72.4(2) ?
C5 C6 H6 . . 118.5 ?
C1 C6 H6 . . 118.5 ?
Ru C6 H6 . . 129.5 ?
C1 C7 H7A . . 109.5 ?
C1 C7 H7B . . 109.5 ?
H7A C7 H7B . . 109.5 ?
C1 C7 H7C . . 109.5 ?
H7A C7 H7C . . 109.5 ?
H7B C7 H7C . . 109.5 ?
C2 C8 H8A . . 109.5 ?
C2 C8 H8B . . 109.5 ?
H8A C8 H8B . . 109.5 ?
C2 C8 H8C . . 109.5 ?
H8A C8 H8C . . 109.5 ?
H8B C8 H8C . . 109.5 ?
C4 C9 H9A . . 109.5 ?
C4 C9 H9B . . 109.5 ?
H9A C9 H9B . . 109.5 ?
C4 C9 H9C . . 109.5 ?
H9A C9 H9C . . 109.5 ?
H9B C9 H9C . . 109.5 ?
C5 C10 H10A . . 109.5 ?
C5 C10 H10B . . 109.5 ?
H10A C10 H10B . . 109.5 ?
C5 C10 H10C . . 109.5 ?
H10A C10 H10C . . 109.5 ?
H10B C10 H10C . . 109.5 ?

loop_
_geom_bond_atom_site_label_1
_geom_bond_atom_site_label_2
_geom_bond_site_symmetry_2
_geom_bond_distance
_geom_bond_publ_flag
Ru C6 . 2.150(3) ?
Ru C3 . 2.161(4) ?
Ru C5 . 2.180(4) ?
Ru C2 . 2.182(3) ?
Ru C1 . 2.191(3) ?
Ru C4 . 2.200(4) ?
Ru Br2 . 2.5313(6) ?
Ru Br1 2_666 2.5676(5) ?
Ru Br1 . 2.5780(5) ?
Br1 Ru 2_666 2.5676(5) ?
C1 C2 . 1.407(5) ?
C1 C6 . 1.421(5) ?
C1 C7 . 1.511(5) ?
C2 C3 . 1.421(5) ?
C2 C8 . 1.510(5) ?
C3 C4 . 1.406(5) ?
C3 H3 . 0.9300 ?
C4 C5 . 1.427(5) ?
C4 C9 . 1.498(5) ?
C5 C6 . 1.408(5) ?
C5 C10 . 1.497(5) ?
C6 H6 . 0.9300 ?
C7 H7A . 0.9600 ?
C7 H7B . 0.9600 ?
C7 H7C . 0.9600 ?
C8 H8A . 0.9600 ?
C8 H8B . 0.9600 ?
C8 H8C . 0.9600 ?
C9 H9A . 0.9600 ?
C9 H9B . 0.9600 ?
C9 H9C . 0.9600 ?
C10 H10A . 0.9600 ?
C10 H10B . 0.9600 ?
C10 H10C . 0.9600 ?

loop_
_geom_hbond_atom_site_label_D
_geom_hbond_atom_site_label_H
_geom_hbond_atom_site_label_A
_geom_hbond_site_symmetry_A
_geom_hbond_distance_DH
_geom_hbond_distance_HA
_geom_hbond_distance_DA
_geom_hbond_angle_DHA
C6 H6 Br2 2_665 0.93 2.859 3.739(4) 158.2

loop_
_geom_torsion_atom_site_label_1
_geom_torsion_atom_site_label_2
_geom_torsion_atom_site_label_3
_geom_torsion_atom_site_label_4
_geom_torsion_site_symmetry_1
_geom_torsion_site_symmetry_2
_geom_torsion_site_symmetry_3
_geom_torsion_site_symmetry_4
_geom_torsion
_geom_torsion_publ_flag
C6 Ru Br1 Ru . . . 2_666 -177.6(3) ?
C3 Ru Br1 Ru . . . 2_666 118.39(9) ?
C5 Ru Br1 Ru . . . 2_666 80.4(2) ?
C2 Ru Br1 Ru . . . 2_666 156.56(10) ?
C1 Ru Br1 Ru . . . 2_666 -176.65(12) ?
C4 Ru Br1 Ru . . . 2_666 88.77(10) ?
Br2 Ru Br1 Ru . . . 2_666 -87.31(2) ?
Br1 Ru Br1 Ru 2_666 . . 2_666 0.0 ?
C6 Ru C1 C2 . . . . 131.8(3) ?
C3 Ru C1 C2 . . . . 29.9(2) ?
C5 Ru C1 C2 . . . . 103.8(2) ?
C4 Ru C1 C2 . . . . 66.5(2) ?
Br2 Ru C1 C2 . . . . -135.2(2) ?
Br1 Ru C1 C2 2_666 . . . 140.9(2) ?
Br1 Ru C1 C2 . . . . -47.7(2) ?
C3 Ru C1 C6 . . . . -101.9(2) ?
C5 Ru C1 C6 . . . . -27.9(2) ?
C2 Ru C1 C6 . . . . -131.8(3) ?
C4 Ru C1 C6 . . . . -65.3(2) ?
Br2 Ru C1 C6 . . . . 93.0(2) ?
Br1 Ru C1 C6 2_666 . . . 9.1(4) ?
Br1 Ru C1 C6 . . . . -179.45(18) ?
C6 Ru C1 C7 . . . . -111.0(4) ?
C3 Ru C1 C7 . . . . 147.2(4) ?
C5 Ru C1 C7 . . . . -138.9(4) ?
C2 Ru C1 C7 . . . . 117.2(4) ?
C4 Ru C1 C7 . . . . -176.3(4) ?
Br2 Ru C1 C7 . . . . -17.9(3) ?
Br1 Ru C1 C7 2_666 . . . -101.9(4) ?
Br1 Ru C1 C7 . . . . 69.6(4) ?
C6 C1 C2 C3 . . . . -1.2(5) ?
C7 C1 C2 C3 . . . . -178.6(3) ?
Ru C1 C2 C3 . . . . -53.6(3) ?
C6 C1 C2 C8 . . . . 176.3(4) ?
C7 C1 C2 C8 . . . . -1.1(6) ?
Ru C1 C2 C8 . . . . 123.9(4) ?
C6 C1 C2 Ru . . . . 52.4(3) ?
C7 C1 C2 Ru . . . . -125.0(4) ?
C6 Ru C2 C1 . . . . -29.8(2) ?
C3 Ru C2 C1 . . . . -131.6(3) ?
C5 Ru C2 C1 . . . . -66.6(2) ?
C4 Ru C2 C1 . . . . -103.8(2) ?
Br2 Ru C2 C1 . . . . 51.8(2) ?
Br1 Ru C2 C1 2_666 . . . -142.7(2) ?
Br1 Ru C2 C1 . . . . 140.1(2) ?
C6 Ru C2 C3 . . . . 101.8(2) ?
C5 Ru C2 C3 . . . . 64.9(2) ?
C1 Ru C2 C3 . . . . 131.6(3) ?
C4 Ru C2 C3 . . . . 27.8(2) ?
Br2 Ru C2 C3 . . . . -176.69(17) ?
Br1 Ru C2 C3 2_666 . . . -11.2(4) ?
Br1 Ru C2 C3 . . . . -88.4(2) ?
C6 Ru C2 C8 . . . . -146.0(4) ?
C3 Ru C2 C8 . . . . 112.3(4) ?
C5 Ru C2 C8 . . . . 177.2(4) ?
C1 Ru C2 C8 . . . . -116.2(4) ?
C4 Ru C2 C8 . . . . 140.0(4) ?
Br2 Ru C2 C8 . . . . -64.4(4) ?
Br1 Ru C2 C8 2_666 . . . 101.1(4) ?
Br1 Ru C2 C8 . . . . 23.9(3) ?
C1 C2 C3 C4 . . . . 0.2(5) ?
C8 C2 C3 C4 . . . . -177.4(4) ?
Ru C2 C3 C4 . . . . -54.1(3) ?
C1 C2 C3 Ru . . . . 54.3(3) ?
C8 C2 C3 Ru . . . . -123.3(3) ?
C6 Ru C3 C4 . . . . 67.1(2) ?
C5 Ru C3 C4 . . . . 29.5(2) ?
C2 Ru C3 C4 . . . . 134.5(3) ?
C1 Ru C3 C4 . . . . 105.1(2) ?
Br2 Ru C3 C4 . . . . 141.4(2) ?
Br1 Ru C3 C4 2_666 . . . -50.6(2) ?
Br1 Ru C3 C4 . . . . -132.8(2) ?
C6 Ru C3 C2 . . . . -67.4(2) ?
C5 Ru C3 C2 . . . . -105.0(2) ?
C1 Ru C3 C2 . . . . -29.4(2) ?
C4 Ru C3 C2 . . . . -134.5(3) ?
Br2 Ru C3 C2 . . . . 6.9(4) ?
Br1 Ru C3 C2 2_666 . . . 174.90(17) ?
Br1 Ru C3 C2 . . . . 92.6(2) ?
C2 C3 C4 C5 . . . . 1.1(5) ?
Ru C3 C4 C5 . . . . -52.5(3) ?
C2 C3 C4 C9 . . . . -179.3(4) ?
Ru C3 C4 C9 . . . . 127.1(4) ?
C2 C3 C4 Ru . . . . 53.6(3) ?
C6 Ru C4 C3 . . . . -102.2(2) ?
C5 Ru C4 C3 . . . . -132.1(3) ?
C2 Ru C4 C3 . . . . -28.2(2) ?
C1 Ru C4 C3 . . . . -64.9(2) ?
Br2 Ru C4 C3 . . . . -136.0(2) ?
Br1 Ru C4 C3 2_666 . . . 137.1(2) ?
Br1 Ru C4 C3 . . . . 54.1(2) ?
C6 Ru C4 C5 . . . . 29.92(19) ?
C3 Ru C4 C5 . . . . 132.1(3) ?
C2 Ru C4 C5 . . . . 103.9(2) ?
C1 Ru C4 C5 . . . . 67.2(2) ?
Br2 Ru C4 C5 . . . . -3.9(4) ?
Br1 Ru C4 C5 2_666 . . . -90.81(19) ?
Br1 Ru C4 C5 . . . . -173.80(16) ?
C6 Ru C4 C9 . . . . 146.2(4) ?
C3 Ru C4 C9 . . . . -111.6(5) ?
C5 Ru C4 C9 . . . . 116.3(5) ?
C2 Ru C4 C9 . . . . -139.8(4) ?
C1 Ru C4 C9 . . . . -176.5(4) ?
Br2 Ru C4 C9 . . . . 112.4(4) ?
Br1 Ru C4 C9 2_666 . . . 25.5(4) ?
Br1 Ru C4 C9 . . . . -57.5(4) ?
C3 C4 C5 C6 . . . . -1.4(5) ?
C9 C4 C5 C6 . . . . 179.0(3) ?
Ru C4 C5 C6 . . . . -53.7(3) ?
C3 C4 C5 C10 . . . . 176.4(4) ?
C9 C4 C5 C10 . . . . -3.2(6) ?
Ru C4 C5 C10 . . . . 124.1(4) ?
C3 C4 C5 Ru . . . . 52.3(3) ?
C9 C4 C5 Ru . . . . -127.3(4) ?
C3 Ru C5 C6 . . . . 102.0(2) ?
C2 Ru C5 C6 . . . . 64.8(2) ?
C1 Ru C5 C6 . . . . 28.1(2) ?
C4 Ru C5 C6 . . . . 131.1(3) ?
Br2 Ru C5 C6 . . . . -50.6(2) ?
Br1 Ru C5 C6 2_666 . . . -138.3(2) ?
Br1 Ru C5 C6 . . . . 143.5(2) ?
C6 Ru C5 C4 . . . . -131.1(3) ?
C3 Ru C5 C4 . . . . -29.2(2) ?
C2 Ru C5 C4 . . . . -66.3(2) ?
C1 Ru C5 C4 . . . . -103.0(2) ?
Br2 Ru C5 C4 . . . . 178.27(16) ?
Br1 Ru C5 C4 2_666 . . . 90.55(19) ?
Br1 Ru C5 C4 . . . . 12.3(3) ?
C6 Ru C5 C10 . . . . 112.1(5) ?
C3 Ru C5 C10 . . . . -146.0(4) ?
C2 Ru C5 C10 . . . . 176.9(4) ?
C1 Ru C5 C10 . . . . 140.2(4) ?
C4 Ru C5 C10 . . . . -116.8(4) ?
Br2 Ru C5 C10 . . . . 61.5(4) ?
Br1 Ru C5 C10 2_666 . . . -26.2(4) ?
Br1 Ru C5 C10 . . . . -104.5(4) ?
C4 C5 C6 C1 . . . . 0.4(5) ?
C10 C5 C6 C1 . . . . -177.4(4) ?
Ru C5 C6 C1 . . . . -54.1(3) ?
C4 C5 C6 Ru . . . . 54.6(3) ?
C10 C5 C6 Ru . . . . -123.3(4) ?
C2 C1 C6 C5 . . . . 0.9(5) ?
C7 C1 C6 C5 . . . . 178.4(3) ?
Ru C1 C6 C5 . . . . 54.0(3) ?
C2 C1 C6 Ru . . . . -53.1(3) ?
C7 C1 C6 Ru . . . . 124.4(3) ?
C3 Ru C6 C5 . . . . -67.3(2) ?
C2 Ru C6 C5 . . . . -105.2(2) ?
C1 Ru C6 C5 . . . . -134.5(3) ?
C4 Ru C6 C5 . . . . -30.0(2) ?
Br2 Ru C6 C5 . . . . 137.5(2) ?
Br1 Ru C6 C5 2_666 . . . 49.5(2) ?
Br1 Ru C6 C5 . . . . -133.2(2) ?
C3 Ru C6 C1 . . . . 67.2(2) ?
C5 Ru C6 C1 . . . . 134.5(3) ?
C2 Ru C6 C1 . . . . 29.3(2) ?
C4 Ru C6 C1 . . . . 104.5(2) ?
Br2 Ru C6 C1 . . . . -88.0(2) ?
Br1 Ru C6 C1 2_666 . . . -175.95(18) ?
Br1 Ru C6 C1 . . . . 1.3(4) ?
